data_4518577
loop_
_publ_author_name
'Tai, Wun-Shan'
'Gnanasekaran, Premkumar'
'Chen, Yi-Yang'
'Hung, Wen-Yi'
'Zhou, Xiuwen'
'Chou, Tai-Che'
'Lee, Gene-Hsiang'
'Chou, Pi-Tai'
'You, Caifa'
'Chi, Yun'

_publ_section_title
;
 Rational Tuning of Bis-Tridentate Ir(III) Phosphors to Deep-Blue with
 High Efficiency and Sub-microsecond Lifetime
;
_journal_name_full 'ACS Applied Materials &amp; Interfaces'
_journal_paper_doi 10.1021/acsami.1c00238
_journal_year 2021
_chemical_formula_sum 'C38 H29 F9 Ir N5 O2'
_chemical_formula_weight 950.86
_space_group_crystal_system monoclinic
_space_group_IT_number 14
_space_group_name_Hall '-P 2yn'
_space_group_name_H-M_alt 'P 1 21/n 1'
_atom_sites_solution_hydrogens geom
_audit_creation_method SHELXL-2018/3
_cell_angle_alpha 90
_cell_angle_beta 106.6845(12)
_cell_angle_gamma 90
_cell_formula_units_Z 4
_cell_length_a 11.3831(5)
_cell_length_b 21.3979(9)
_cell_length_c 15.0936(7)
_cell_measurement_reflns_used 13503
_cell_measurement_temperature 150(2)
_cell_measurement_theta_max 29.99
_cell_measurement_theta_min 2.37
_cell_volume 3521.6(3)
_computing_cell_refinement 'Bruker SAINT'
_computing_data_collection 'Bruker APEX3'
_computing_data_reduction 'Bruker SAINT'
_computing_molecular_graphics 'Bruker SHELXTL'
_computing_publication_material 'Bruker SHELXTL'
_computing_structure_refinement 'SHELXL-2018/3 (Sheldrick, 2018)'
_computing_structure_solution 'SHELXT (Sheldrick, 2015)'
_diffrn_ambient_temperature 150(2)
_diffrn_measured_fraction_theta_full 0.999
_diffrn_measured_fraction_theta_max 0.999
_diffrn_measurement_device_type 'Bruker D8 VENTURE'
_diffrn_measurement_method '\f and \w scans'
_diffrn_radiation_type MoK\a
_diffrn_radiation_wavelength 0.71073
_diffrn_reflns_av_R_equivalents 0.0448
_diffrn_reflns_av_unetI/netI 0.0519
_diffrn_reflns_Laue_measured_fraction_full 0.999
_diffrn_reflns_Laue_measured_fraction_max 0.999
_diffrn_reflns_limit_h_max 15
_diffrn_reflns_limit_h_min -16
_diffrn_reflns_limit_k_max 29
_diffrn_reflns_limit_k_min -30
_diffrn_reflns_limit_l_max 21
_diffrn_reflns_limit_l_min -21
_diffrn_reflns_number 28088
_diffrn_reflns_point_group_measured_fraction_full 0.999
_diffrn_reflns_point_group_measured_fraction_max 0.999
_diffrn_reflns_theta_full 25.242
_diffrn_reflns_theta_max 29.993
_diffrn_reflns_theta_min 2.206
_exptl_absorpt_coefficient_mu 3.882
_exptl_absorpt_correction_T_max 0.7460
_exptl_absorpt_correction_T_min 0.5466
_exptl_absorpt_correction_type multi-scan
_exptl_absorpt_process_details 'Bruker SADABS'
_exptl_crystal_colour colourless
_exptl_crystal_density_diffrn 1.793
_exptl_crystal_description plate
_exptl_crystal_F_000 1864
_exptl_crystal_size_max 0.202
_exptl_crystal_size_mid 0.195
_exptl_crystal_size_min 0.060
_refine_diff_density_max 1.149
_refine_diff_density_min -0.994
_refine_diff_density_rms 0.135
_refine_ls_extinction_method none
_refine_ls_goodness_of_fit_ref 1.050
_refine_ls_hydrogen_treatment constr
_refine_ls_matrix_type full
_refine_ls_number_parameters 510
_refine_ls_number_reflns 10233
_refine_ls_number_restraints 30
_refine_ls_restrained_S_all 1.070
_refine_ls_R_factor_all 0.0447
_refine_ls_R_factor_gt 0.0315
_refine_ls_shift/su_max 0.003
_refine_ls_shift/su_mean 0.000
_refine_ls_structure_factor_coef Fsqd
_refine_ls_weighting_details 'w=1/[\s^2^(Fo^2^)+(0.0196P)^2^+4.7759P] where P=(Fo^2^+2Fc^2^)/3'
_refine_ls_weighting_scheme calc
_refine_ls_wR_factor_gt 0.0660
_refine_ls_wR_factor_ref 0.0733
_reflns_Friedel_coverage 0.000
_reflns_number_gt 8408
_reflns_number_total 10233
_reflns_threshold_expression 'I > 2\s(I)'
_cod_data_source_file am1c00238_si_002.cif
_cod_data_source_block ic19925
_cod_original_sg_symbol_H-M 'P 21/n'
_cod_database_code 4518577
_shelx_shelxl_version_number 2018/3
_shelx_space_group_comment
; 
The symmetry employed for this shelxl refinement is uniquely defined 
by the following loop, which should always be used as a source of 
symmetry information in preference to the above space-group names. 
They are only intended as comments. 
;
_shelx_estimated_absorpt_t_min 0.508
_shelx_estimated_absorpt_t_max 0.800

loop_
_space_group_symop_operation_xyz
'x, y, z'
'-x+1/2, y+1/2, -z+1/2'
'-x, -y, -z'
'x-1/2, -y-1/2, z-1/2'

loop_
_atom_site_label
_atom_site_type_symbol
_atom_site_fract_x
_atom_site_fract_y
_atom_site_fract_z
_atom_site_U_iso_or_equiv
_atom_site_adp_type
_atom_site_occupancy
_atom_site_site_symmetry_order
_atom_site_calc_flag
_atom_site_refinement_flags_posn
_atom_site_refinement_flags_adp
_atom_site_refinement_flags_occupancy
_atom_site_disorder_assembly
_atom_site_disorder_group
Ir Ir 0.38930(2) 0.07272(2) 0.22406(2) 0.01276(4) Uani 1 1 d . . . . .
O1 O 0.2426(2) 0.11337(11) 0.36924(17) 0.0198(5) Uani 1 1 d . . . . .
O2 O 0.3734(2) 0.21178(11) 0.13716(17) 0.0207(5) Uani 1 1 d . . . . .
N1 N 0.3105(2) 0.16003(12) 0.25243(19) 0.0161(5) Uani 1 1 d . . . . .
N2 N 0.5685(2) 0.07699(13) 0.4321(2) 0.0182(6) Uani 1 1 d . . . . .
N3 N 0.5703(2) -0.00543(13) 0.35011(19) 0.0156(5) Uani 1 1 d . . . . .
N4 N 0.3339(2) 0.00800(13) 0.04762(19) 0.0166(5) Uani 1 1 d . . . . .
N5 N 0.1957(2) 0.08007(13) 0.0185(2) 0.0185(6) Uani 1 1 d . . . . .
C1 C 0.2533(3) 0.02637(15) 0.2667(2) 0.0159(6) Uani 1 1 d . . . . .
C2 C 0.2069(3) -0.03374(16) 0.2387(2) 0.0186(7) Uani 1 1 d . . . . .
H2 H 0.239473 -0.056195 0.196844 0.022 Uiso 1 1 calc R U . . .
C3 C 0.1155(3) -0.06176(16) 0.2697(2) 0.0209(7) Uani 1 1 d . . . . .
H3 H 0.089217 -0.103053 0.250824 0.025 Uiso 1 1 calc R U . . .
C4 C 0.0632(3) -0.02931(17) 0.3279(2) 0.0218(7) Uani 1 1 d . . . . .
C5 C 0.1044(3) 0.03027(16) 0.3573(2) 0.0199(7) Uani 1 1 d . . . . .
H5 H 0.069075 0.053303 0.397047 0.024 Uiso 1 1 calc R U . . .
C6 C 0.1986(3) 0.05530(15) 0.3273(2) 0.0168(6) Uani 1 1 d . . . . .
C7 C 0.2473(3) 0.16371(15) 0.3153(2) 0.0179(6) Uani 1 1 d . . . . .
C8 C 0.1905(3) 0.21753(17) 0.3324(3) 0.0239(7) Uani 1 1 d . . . . .
H8 H 0.145623 0.217709 0.376615 0.029 Uiso 1 1 calc R U . . .
C9 C 0.2000(3) 0.27090(17) 0.2840(3) 0.0283(8) Uani 1 1 d . . . . .
H9 H 0.162195 0.308656 0.294541 0.034 Uiso 1 1 calc R U . . .
C10 C 0.2656(3) 0.26864(17) 0.2201(3) 0.0254(8) Uani 1 1 d . . . . .
H10 H 0.274001 0.304872 0.186014 0.031 Uiso 1 1 calc R U . . .
C11 C 0.3189(3) 0.21272(16) 0.2063(2) 0.0181(6) Uani 1 1 d . . . . .
C12 C 0.4930(3) 0.18708(16) 0.1534(2) 0.0173(6) Uani 1 1 d . . . . .
C13 C 0.5733(3) 0.22627(16) 0.1256(2) 0.0202(7) Uani 1 1 d . . . . .
H13 H 0.547275 0.266090 0.099449 0.024 Uiso 1 1 calc R U . . .
C14 C 0.6920(3) 0.20578(17) 0.1371(2) 0.0214(7) Uani 1 1 d . . . . .
C15 C 0.7289(3) 0.14787(16) 0.1770(2) 0.0209(7) Uani 1 1 d . . . . .
H15 H 0.811060 0.134218 0.186819 0.025 Uiso 1 1 calc R U . . .
C16 C 0.6449(3) 0.11006(16) 0.2026(2) 0.0189(7) Uani 1 1 d . . . . .
H16 H 0.671771 0.070634 0.229867 0.023 Uiso 1 1 calc R U . . .
C17 C 0.5217(3) 0.12747(15) 0.1899(2) 0.0161(6) Uani 1 1 d . . . . .
C18 C -0.0359(4) -0.0581(2) 0.3602(3) 0.0384(11) Uani 1 1 d D . . . .
C19 C 0.7790(3) 0.24426(19) 0.1029(3) 0.0268(8) Uani 1 1 d . . . . .
C20 C 0.5143(3) 0.05225(15) 0.3477(2) 0.0146(6) Uani 1 1 d . . . . .
C21 C 0.6532(3) 0.03530(17) 0.4864(2) 0.0228(7) Uani 1 1 d . . . . .
H21 H 0.701340 0.042005 0.548441 0.027 Uiso 1 1 calc R U . . .
C22 C 0.6547(3) -0.01594(16) 0.4356(2) 0.0198(7) Uani 1 1 d . . . . .
H22 H 0.703753 -0.052183 0.454376 0.024 Uiso 1 1 calc R U . . .
C23 C 0.4598(3) -0.00536(15) 0.1963(2) 0.0151(6) Uani 1 1 d . . . . .
C24 C 0.5443(3) -0.03836(15) 0.2652(2) 0.0144(6) Uani 1 1 d . . . . .
C25 C 0.5976(3) -0.09334(16) 0.2468(2) 0.0174(6) Uani 1 1 d . . . . .
H25 H 0.655770 -0.115260 0.294467 0.021 Uiso 1 1 calc R U . . .
C26 C 0.5629(3) -0.11534(15) 0.1560(2) 0.0172(6) Uani 1 1 d . . . . .
C27 C 0.4761(3) -0.08415(15) 0.0840(2) 0.0187(7) Uani 1 1 d . . . . .
H27 H 0.453104 -0.099816 0.022532 0.022 Uiso 1 1 calc R U . . .
C28 C 0.4258(3) -0.02968(15) 0.1068(2) 0.0168(6) Uani 1 1 d . . . . .
C29 C 0.2651(3) -0.00079(18) -0.0433(2) 0.0238(7) Uani 1 1 d . . . . .
H29 H 0.276380 -0.032230 -0.084534 0.029 Uiso 1 1 calc R U . . .
C30 C 0.1790(3) 0.04425(17) -0.0614(2) 0.0234(7) Uani 1 1 d . . . . .
H30 H 0.117645 0.050526 -0.118452 0.028 Uiso 1 1 calc R U . . .
C31 C 0.2928(3) 0.05885(15) 0.0871(2) 0.0157(6) Uani 1 1 d . . . . .
C32 C 0.5615(3) 0.14313(15) 0.4566(2) 0.0202(7) Uani 1 1 d . . . . .
H32 H 0.496597 0.163470 0.405628 0.024 Uiso 1 1 calc R U . . .
C33 C 0.5250(3) 0.14995(19) 0.5449(3) 0.0289(8) Uani 1 1 d . . . . .
H33A H 0.442934 0.132346 0.536002 0.043 Uiso 1 1 calc R U . . .
H33B H 0.524480 0.194315 0.560945 0.043 Uiso 1 1 calc R U . . .
H33C H 0.583974 0.127612 0.595092 0.043 Uiso 1 1 calc R U . . .
C34 C 0.6836(4) 0.17466(19) 0.4617(3) 0.0313(9) Uani 1 1 d . . . . .
H34A H 0.749427 0.154219 0.509380 0.047 Uiso 1 1 calc R U . . .
H34B H 0.679509 0.218896 0.477408 0.047 Uiso 1 1 calc R U . . .
H34C H 0.700253 0.171097 0.401742 0.047 Uiso 1 1 calc R U . . .
C35 C 0.6174(3) -0.17416(16) 0.1328(3) 0.0206(7) Uani 1 1 d . . . . .
C36 C 0.1123(3) 0.12963(18) 0.0308(3) 0.0255(8) Uani 1 1 d . . . . .
H36 H 0.163067 0.162232 0.071948 0.031 Uiso 1 1 calc R U . . .
C37 C 0.0243(5) 0.1041(3) 0.0787(4) 0.0666(17) Uani 1 1 d . U . . .
H37A H -0.028767 0.072934 0.038951 0.100 Uiso 1 1 calc R U . . .
H37B H -0.026116 0.138151 0.091388 0.100 Uiso 1 1 calc R U . . .
H37C H 0.070062 0.084437 0.137021 0.100 Uiso 1 1 calc R U . . .
C38 C 0.0452(4) 0.16086(19) -0.0592(3) 0.0311(9) Uani 1 1 d . . . . .
H38A H 0.104292 0.173648 -0.091866 0.047 Uiso 1 1 calc R U . . .
H38B H 0.001618 0.197730 -0.046463 0.047 Uiso 1 1 calc R U . . .
H38C H -0.013812 0.131481 -0.097726 0.047 Uiso 1 1 calc R U . . .
F1 F -0.1199(5) -0.0182(2) 0.3698(6) 0.0771(16) Uani 0.717(6) 1 d D U P A 1
F2 F -0.0937(4) -0.1046(2) 0.3066(3) 0.0494(11) Uani 0.717(6) 1 d D U P A 1
F3 F 0.0075(5) -0.0839(3) 0.4450(3) 0.0728(17) Uani 0.717(6) 1 d D U P A 1
F1' F -0.0377(12) -0.0443(7) 0.4444(8) 0.0771(16) Uani 0.283(6) 1 d D . P A 2
F2' F -0.1428(7) -0.0285(5) 0.3140(8) 0.0494(11) Uani 0.283(6) 1 d D . P A 2
F3' F -0.0580(15) -0.1176(5) 0.3408(10) 0.0728(17) Uani 0.283(6) 1 d D . P A 2
F4 F 0.7402(2) 0.30281(10) 0.08061(19) 0.0388(6) Uani 1 1 d . . . . .
F5 F 0.8902(2) 0.24843(13) 0.16408(18) 0.0400(6) Uani 1 1 d . . . . .
F6 F 0.7985(2) 0.21975(11) 0.02582(16) 0.0334(5) Uani 1 1 d . . . . .
F7 F 0.5418(2) -0.22331(10) 0.1237(2) 0.0427(7) Uani 1 1 d . . . . .
F8 F 0.7212(2) -0.19044(11) 0.19670(16) 0.0340(5) Uani 1 1 d . . . . .
F9 F 0.6457(2) -0.17054(11) 0.05262(16) 0.0309(5) Uani 1 1 d . . . . .

loop_
_atom_site_aniso_label
_atom_site_aniso_U_11
_atom_site_aniso_U_22
_atom_site_aniso_U_33
_atom_site_aniso_U_23
_atom_site_aniso_U_13
_atom_site_aniso_U_12
Ir 0.01229(6) 0.01445(6) 0.01195(6) -0.00096(5) 0.00413(4) 0.00046(4)
O1 0.0258(12) 0.0190(11) 0.0176(12) -0.0030(10) 0.0107(10) 0.0004(9)
O2 0.0178(11) 0.0228(12) 0.0228(13) 0.0069(11) 0.0077(10) 0.0041(9)
N1 0.0141(13) 0.0171(13) 0.0163(14) -0.0018(11) 0.0030(11) 0.0005(10)
N2 0.0182(13) 0.0199(14) 0.0143(13) -0.0028(12) 0.0010(11) 0.0010(10)
N3 0.0165(13) 0.0176(13) 0.0128(13) -0.0003(11) 0.0043(10) 0.0024(10)
N4 0.0173(13) 0.0203(13) 0.0116(13) -0.0027(11) 0.0033(11) 0.0008(10)
N5 0.0162(13) 0.0229(14) 0.0144(13) -0.0021(12) 0.0010(11) 0.0015(10)
C1 0.0131(14) 0.0205(16) 0.0131(15) 0.0006(13) 0.0022(12) 0.0011(11)
C2 0.0187(16) 0.0223(16) 0.0157(16) 0.0016(14) 0.0063(13) -0.0009(12)
C3 0.0190(16) 0.0216(16) 0.0200(17) 0.0006(14) 0.0023(13) -0.0014(12)
C4 0.0149(15) 0.0312(19) 0.0185(17) 0.0031(15) 0.0034(13) -0.0043(13)
C5 0.0179(16) 0.0255(17) 0.0183(17) 0.0041(14) 0.0082(13) 0.0028(12)
C6 0.0176(15) 0.0183(15) 0.0127(15) 0.0001(13) 0.0016(12) 0.0009(11)
C7 0.0186(16) 0.0201(16) 0.0149(16) -0.0014(13) 0.0046(13) 0.0008(12)
C8 0.0257(18) 0.0251(17) 0.0234(18) -0.0031(16) 0.0108(15) 0.0038(14)
C9 0.033(2) 0.0211(18) 0.033(2) -0.0034(16) 0.0122(17) 0.0105(14)
C10 0.0288(19) 0.0202(17) 0.027(2) 0.0026(15) 0.0082(16) 0.0037(13)
C11 0.0140(15) 0.0210(16) 0.0178(16) -0.0007(14) 0.0024(12) -0.0002(11)
C12 0.0179(15) 0.0212(16) 0.0135(15) -0.0020(13) 0.0056(12) -0.0009(12)
C13 0.0221(16) 0.0191(16) 0.0194(17) -0.0001(14) 0.0060(13) -0.0012(12)
C14 0.0194(16) 0.0270(18) 0.0202(17) -0.0042(15) 0.0095(14) -0.0057(13)
C15 0.0179(16) 0.0257(17) 0.0221(18) -0.0030(15) 0.0103(14) 0.0008(12)
C16 0.0183(16) 0.0191(16) 0.0201(17) 0.0022(14) 0.0067(13) 0.0034(12)
C17 0.0155(15) 0.0200(15) 0.0136(15) -0.0031(13) 0.0052(12) -0.0013(11)
C18 0.030(2) 0.043(3) 0.048(3) -0.011(2) 0.022(2) -0.0149(17)
C19 0.0235(18) 0.032(2) 0.027(2) -0.0022(17) 0.0118(16) -0.0031(14)
C20 0.0121(14) 0.0171(14) 0.0148(15) -0.0023(13) 0.0041(12) -0.0018(11)
C21 0.0212(17) 0.0283(18) 0.0147(16) -0.0025(14) -0.0014(13) 0.0035(13)
C22 0.0178(16) 0.0233(17) 0.0153(16) 0.0029(14) 0.0004(13) 0.0018(12)
C23 0.0131(14) 0.0180(15) 0.0155(15) -0.0006(13) 0.0063(12) -0.0008(11)
C24 0.0134(14) 0.0184(15) 0.0112(14) -0.0016(12) 0.0031(11) -0.0029(11)
C25 0.0158(15) 0.0179(15) 0.0190(16) -0.0004(13) 0.0057(13) 0.0014(11)
C26 0.0181(15) 0.0150(15) 0.0206(17) -0.0031(13) 0.0091(13) 0.0007(11)
C27 0.0175(15) 0.0218(17) 0.0176(16) -0.0036(13) 0.0063(13) 0.0009(11)
C28 0.0149(15) 0.0188(15) 0.0156(16) 0.0017(13) 0.0028(12) -0.0001(11)
C29 0.0271(18) 0.0297(19) 0.0129(16) -0.0060(15) 0.0033(14) 0.0034(14)
C30 0.0245(18) 0.0281(19) 0.0141(16) -0.0056(15) 0.0000(14) 0.0027(14)
C31 0.0155(15) 0.0174(15) 0.0151(15) 0.0006(13) 0.0058(12) 0.0002(11)
C32 0.0214(16) 0.0173(16) 0.0201(17) -0.0031(14) 0.0028(14) 0.0021(12)
C33 0.0292(19) 0.032(2) 0.029(2) -0.0126(17) 0.0140(16) -0.0042(15)
C34 0.033(2) 0.028(2) 0.036(2) -0.0069(18) 0.0156(18) -0.0071(15)
C35 0.0244(17) 0.0177(16) 0.0226(18) -0.0014(14) 0.0112(14) 0.0017(12)
C36 0.0207(17) 0.034(2) 0.0174(17) -0.0048(16) -0.0018(14) 0.0100(14)
C37 0.056(3) 0.089(4) 0.069(3) 0.041(3) 0.042(3) 0.042(3)
C38 0.032(2) 0.031(2) 0.031(2) 0.0063(18) 0.0112(17) 0.0110(16)
F1 0.059(3) 0.076(3) 0.122(4) -0.018(3) 0.067(3) -0.010(2)
F2 0.043(2) 0.063(2) 0.048(2) -0.014(2) 0.0210(19) -0.0322(18)
F3 0.066(3) 0.110(4) 0.049(2) 0.023(2) 0.027(2) -0.034(3)
F1' 0.059(3) 0.076(3) 0.122(4) -0.018(3) 0.067(3) -0.010(2)
F2' 0.043(2) 0.063(2) 0.048(2) -0.014(2) 0.0210(19) -0.0322(18)
F3' 0.066(3) 0.110(4) 0.049(2) 0.023(2) 0.027(2) -0.034(3)
F4 0.0443(14) 0.0234(11) 0.0592(17) 0.0039(12) 0.0317(13) -0.0060(10)
F5 0.0253(12) 0.0570(16) 0.0373(14) 0.0055(12) 0.0083(11) -0.0182(11)
F6 0.0414(13) 0.0379(13) 0.0288(12) 0.0017(11) 0.0227(11) 0.0007(10)
F7 0.0426(14) 0.0190(11) 0.076(2) -0.0092(12) 0.0317(14) -0.0086(9)
F8 0.0344(12) 0.0333(12) 0.0299(13) -0.0038(11) 0.0022(10) 0.0174(10)
F9 0.0388(13) 0.0330(12) 0.0262(12) -0.0013(10) 0.0178(10) 0.0087(9)

loop_
_atom_type_symbol
_atom_type_description
_atom_type_scat_dispersion_real
_atom_type_scat_dispersion_imag
_atom_type_scat_source
C C 0.0033 0.0016 'International Tables Vol C Tables 4.2.6.8 and 6.1.1.4'
H H 0.0000 0.0000 'International Tables Vol C Tables 4.2.6.8 and 6.1.1.4'
N N 0.0061 0.0033 'International Tables Vol C Tables 4.2.6.8 and 6.1.1.4'
O O 0.0106 0.0060 'International Tables Vol C Tables 4.2.6.8 and 6.1.1.4'
F F 0.0171 0.0103 'International Tables Vol C Tables 4.2.6.8 and 6.1.1.4'
Ir Ir -1.4442 7.9887 'International Tables Vol C Tables 4.2.6.8 and 6.1.1.4'

loop_
_geom_angle_atom_site_label_1
_geom_angle_atom_site_label_2
_geom_angle_atom_site_label_3
_geom_angle
_geom_angle_site_symmetry_1
_geom_angle_site_symmetry_3
_geom_angle_publ_flag
C23 Ir C20 77.93(13) . . ?
C23 Ir C31 78.20(13) . . ?
C20 Ir C31 156.12(13) . . ?
C23 Ir C17 93.26(12) . . ?
C20 Ir C17 89.03(12) . . ?
C31 Ir C17 92.74(12) . . ?
C23 Ir C1 92.67(12) . . ?
C20 Ir C1 89.99(12) . . ?
C31 Ir C1 90.69(12) . . ?
C17 Ir C1 173.65(12) . . ?
C23 Ir N1 179.01(12) . . ?
C20 Ir N1 102.91(11) . . ?
C31 Ir N1 100.97(11) . . ?
C17 Ir N1 86.22(11) . . ?
C1 Ir N1 87.88(11) . . ?
C7 O1 C6 119.7(3) . . ?
C11 O2 C12 120.1(3) . . ?
C11 N1 C7 116.6(3) . . ?
C11 N1 Ir 121.8(2) . . ?
C7 N1 Ir 121.6(2) . . ?
C20 N2 C21 110.8(3) . . ?
C20 N2 C32 124.7(3) . . ?
C21 N2 C32 123.1(3) . . ?
C20 N3 C22 111.1(3) . . ?
C20 N3 C24 116.4(3) . . ?
C22 N3 C24 132.0(3) . . ?
C29 N4 C31 111.7(3) . . ?
C29 N4 C28 130.8(3) . . ?
C31 N4 C28 117.1(3) . . ?
C31 N5 C30 110.8(3) . . ?
C31 N5 C36 123.9(3) . . ?
C30 N5 C36 125.0(3) . . ?
C6 C1 C2 113.8(3) . . ?
C6 C1 Ir 120.1(2) . . ?
C2 C1 Ir 126.0(2) . . ?
C3 C2 C1 123.0(3) . . ?
C4 C3 C2 119.8(3) . . ?
C3 C4 C5 119.8(3) . . ?
C3 C4 C18 120.4(3) . . ?
C5 C4 C18 119.7(3) . . ?
C6 C5 C4 118.2(3) . . ?
C5 C6 C1 125.2(3) . . ?
C5 C6 O1 113.6(3) . . ?
C1 C6 O1 121.1(3) . . ?
N1 C7 O1 119.7(3) . . ?
N1 C7 C8 123.6(3) . . ?
O1 C7 C8 116.6(3) . . ?
C9 C8 C7 118.7(3) . . ?
C8 C9 C10 118.9(3) . . ?
C9 C10 C11 118.9(3) . . ?
N1 C11 O2 120.1(3) . . ?
N1 C11 C10 123.3(3) . . ?
O2 C11 C10 116.4(3) . . ?
C17 C12 C13 124.9(3) . . ?
C17 C12 O2 121.1(3) . . ?
C13 C12 O2 113.9(3) . . ?
C14 C13 C12 118.3(3) . . ?
C13 C14 C15 120.0(3) . . ?
C13 C14 C19 120.3(3) . . ?
C15 C14 C19 119.7(3) . . ?
C16 C15 C14 119.6(3) . . ?
C15 C16 C17 123.1(3) . . ?
C12 C17 C16 114.1(3) . . ?
C12 C17 Ir 120.5(2) . . ?
C16 C17 Ir 125.4(2) . . ?
F1' C18 F3' 112.3(9) . . ?
F1 C18 F2 107.7(4) . . ?
F1 C18 F3 103.8(5) . . ?
F2 C18 F3 104.7(4) . . ?
F1' C18 F2' 97.4(8) . . ?
F3' C18 F2' 104.5(8) . . ?
F1' C18 C4 116.7(6) . . ?
F3' C18 C4 116.4(7) . . ?
F1 C18 C4 114.1(4) . . ?
F2 C18 C4 113.6(4) . . ?
F3 C18 C4 112.1(4) . . ?
F2' C18 C4 106.7(5) . . ?
F5 C19 F4 106.8(3) . . ?
F5 C19 F6 105.3(3) . . ?
F4 C19 F6 105.7(3) . . ?
F5 C19 C14 112.9(3) . . ?
F4 C19 C14 113.6(3) . . ?
F6 C19 C14 111.9(3) . . ?
N2 C20 N3 104.0(3) . . ?
N2 C20 Ir 141.8(2) . . ?
N3 C20 Ir 114.2(2) . . ?
C22 C21 N2 107.9(3) . . ?
C21 C22 N3 106.3(3) . . ?
C24 C23 C28 118.4(3) . . ?
C24 C23 Ir 120.9(2) . . ?
C28 C23 Ir 120.7(2) . . ?
C25 C24 C23 121.9(3) . . ?
C25 C24 N3 127.8(3) . . ?
C23 C24 N3 110.1(3) . . ?
C24 C25 C26 117.8(3) . . ?
C25 C26 C27 122.4(3) . . ?
C25 C26 C35 119.8(3) . . ?
C27 C26 C35 117.8(3) . . ?
C28 C27 C26 117.1(3) . . ?
C27 C28 C23 122.3(3) . . ?
C27 C28 N4 127.3(3) . . ?
C23 C28 N4 110.3(3) . . ?
C30 C29 N4 106.0(3) . . ?
C29 C30 N5 107.9(3) . . ?
N5 C31 N4 103.6(3) . . ?
N5 C31 Ir 143.0(2) . . ?
N4 C31 Ir 113.3(2) . . ?
N2 C32 C33 111.3(3) . . ?
N2 C32 C34 108.9(3) . . ?
C33 C32 C34 112.9(3) . . ?
F8 C35 F9 105.9(3) . . ?
F8 C35 F7 106.1(3) . . ?
F9 C35 F7 105.4(3) . . ?
F8 C35 C26 113.0(3) . . ?
F9 C35 C26 112.8(3) . . ?
F7 C35 C26 112.9(3) . . ?
N5 C36 C37 110.1(3) . . ?
N5 C36 C38 112.5(3) . . ?
C37 C36 C38 111.1(3) . . ?

loop_
_geom_bond_atom_site_label_1
_geom_bond_atom_site_label_2
_geom_bond_distance
_geom_bond_site_symmetry_2
_geom_bond_publ_flag
Ir C23 1.950(3) . ?
Ir C20 2.043(3) . ?
Ir C31 2.065(3) . ?
Ir C17 2.087(3) . ?
Ir C1 2.090(3) . ?
Ir N1 2.168(3) . ?
O1 C7 1.361(4) . ?
O1 C6 1.419(4) . ?
O2 C11 1.360(4) . ?
O2 C12 1.414(4) . ?
N1 C11 1.343(4) . ?
N1 C7 1.348(4) . ?
N2 C20 1.354(4) . ?
N2 C21 1.394(4) . ?
N2 C32 1.471(4) . ?
N3 C20 1.385(4) . ?
N3 C22 1.388(4) . ?
N3 C24 1.417(4) . ?
N4 C29 1.384(4) . ?
N4 C31 1.385(4) . ?
N4 C28 1.416(4) . ?
N5 C31 1.358(4) . ?
N5 C30 1.394(4) . ?
N5 C36 1.471(4) . ?
C1 C6 1.391(5) . ?
C1 C2 1.408(5) . ?
C2 C3 1.392(5) . ?
C3 C4 1.382(5) . ?
C4 C5 1.387(5) . ?
C4 C18 1.484(5) . ?
C5 C6 1.386(5) . ?
C7 C8 1.381(5) . ?
C8 C9 1.376(5) . ?
C9 C10 1.381(5) . ?
C10 C11 1.384(5) . ?
C12 C17 1.391(5) . ?
C12 C13 1.391(5) . ?
C13 C14 1.384(5) . ?
C14 C15 1.389(5) . ?
C14 C19 1.490(5) . ?
C15 C16 1.389(5) . ?
C16 C17 1.410(4) . ?
C18 F1' 1.311(9) . ?
C18 F3' 1.314(9) . ?
C18 F1 1.322(5) . ?
C18 F2 1.331(5) . ?
C18 F3 1.351(6) . ?
C18 F2' 1.372(8) . ?
C19 F5 1.338(4) . ?
C19 F4 1.339(5) . ?
C19 F6 1.351(4) . ?
C21 C22 1.341(5) . ?
C23 C24 1.390(4) . ?
C23 C28 1.395(5) . ?
C24 C25 1.388(4) . ?
C25 C26 1.395(5) . ?
C26 C27 1.409(5) . ?
C26 C35 1.489(4) . ?
C27 C28 1.385(4) . ?
C29 C30 1.346(5) . ?
C32 C33 1.513(5) . ?
C32 C34 1.527(5) . ?
C35 F8 1.340(4) . ?
C35 F9 1.340(4) . ?
C35 F7 1.340(4) . ?
C36 C37 1.497(6) . ?
C36 C38 1.510(5) . ?
